data_7245188
loop_
_publ_author_name
'Wong, Si Nga'
'Low, Kam-Hung'
'Weng, Jingwen'
'Chan, Ho Wan'
'Chow, Shing Fung'

_publ_section_title
;
 Expanding the solid-state landscape of dexamethasone: a specific sandwich
 structure in facilitating the formation of kinetically stable cocrystals
 from mechanochemistry
;
_journal_name_full CrystEngComm
_journal_paper_doi 10.1039/D2CE00758D
_journal_year 2022
_chemical_formula_moiety 'C22 H29 F O5, C6 H6 O2'
_chemical_formula_sum 'C28 H35 F O7'
_chemical_formula_weight 502.576
_space_group_IT_number 4
_space_group_name_Hall 'P 2yb'
_space_group_name_H-M_alt 'P 1 21 1'
_symmetry_cell_setting monoclinic
_symmetry_Int_Tables_number 4
_symmetry_space_group_name_Hall 'P 2yb'
_symmetry_space_group_name_H-M 'P 1 21 1'
_audit_creation_method Expo2014
_audit_update_record
;
2022-06-28 deposited with the CCDC.	2022-07-21 downloaded from the CCDC.
;
_cell_angle_alpha 90.000
_cell_angle_beta 109.250(4)
_cell_angle_gamma 90.000
_cell_formula_units_Z 4
_cell_length_a 18.9012(7)
_cell_length_b 6.10485(19)
_cell_length_c 22.6364(15)
_cell_measurement_temperature 293
_cell_volume 2466.0(2)
_computing_cell_refinement 'EXPO2014 Version 1.20.03'
_computing_data_collection 'SmartLab Guidance Version 3.1.0.3'
_computing_structure_refinement 'EXPO2014 Version 1.20.03'
_computing_structure_solution 'EXPO2014 Version 1.20.03'
_diffrn_ambient_temperature 293
_diffrn_detector_type HyPix-3000
_diffrn_measurement_device_type 'Rigaku SmartLab 9 kW'
_diffrn_radiation_monochromator 'Ge 220'
_diffrn_radiation_type 'Cu K\a~1~'
_diffrn_radiation_wavelength 1.540560
_diffrn_source 'rotating anode'
_diffrn_source_current 200
_diffrn_source_target Cu
_diffrn_source_voltage 45
_exptl_absorpt_coefficient_mu 0.838
_exptl_crystal_colour white
_exptl_crystal_density_diffrn 1.354
_exptl_crystal_density_method 'not measured'
_exptl_crystal_description powder
_pd_meas_2theta_range_max 69.940
_pd_meas_2theta_range_min 3.000
_pd_prep_temperature 293
_pd_proc_ls_background_function 'Chebyshev polynomial'
_pd_proc_ls_profile_function 'Pearson VII'
_pd_proc_ls_prof_R_factor 0.06623
_pd_proc_ls_prof_wR_expected 0.03537
_pd_proc_ls_prof_wR_factor 0.08684
_pd_proc_number_of_points 3348
_pd_spec_mounting ' flat plate'
_pd_spec_mount_mode reflection
_pd_spec_shape flat_sheet
_pd_spec_size_axial 20
_pd_spec_size_equat 10
_pd_spec_size_thick 0.5
_refine_ls_goodness_of_fit_all 2.45548
_refine_ls_hydrogen_treatment constr
_refine_ls_number_parameters 252
_refine_ls_number_reflns 1239
_refine_ls_number_restraints 0
_refine_ls_restrained_S_all 2.56847
_refine_ls_R_I_factor 0.09288
_refine_ls_shift/su_max 0.002
_refine_ls_shift/su_mean 0.000
_reflns_d_resolution_high 21.371
_reflns_d_resolution_low 1.345
_reflns_limit_h_max 14
_reflns_limit_h_min 0
_reflns_limit_k_max 4
_reflns_limit_k_min 0
_reflns_limit_l_max 15
_reflns_limit_l_min -16
_reflns_number_total 1239
_cod_data_source_file d2ce00758d2.cif
_cod_data_source_block DEX_RES_G
_cod_original_cell_volume 2465.9(2)
_cod_database_code 7245188

loop_
_symmetry_equiv_pos_site_id
_symmetry_equiv_pos_as_xyz
1 'x, y, z'
2 '-x, y+1/2, -z'

loop_
_atom_site_type_symbol
_atom_site_label
_atom_site_fract_x
_atom_site_fract_y
_atom_site_fract_z
_atom_site_U_iso_or_equiv
_atom_site_occupancy
_atom_site_adp_type
F F1 0.321909(14) 0.2389 -0.034257(13) 0.0380 1.0000 Uiso
O O1 0.1306(3) 0.3049(9) -0.24823(5) 0.0380 1.0000 Uiso
O O2 0.2187(17) 0.030(7) 0.0613(19) 0.0380 1.0000 Uiso
H H2O 0.2278 -0.0985 0.0561 0.0456 1.0000 Uiso
O O3 0.5008(18) 0.243(5) 0.1400(17) 0.0380 1.0000 Uiso
H H3O 0.5239 0.2122 0.1161 0.0456 1.0000 Uiso
O O4 0.4846(11) -0.08207(13) 0.2633(3) 0.0380 1.0000 Uiso
O O5 0.4721(17) 0.297(5) 0.3136(17) 0.0380 1.0000 Uiso
H H5O 0.4831 0.1796 0.3361 0.0456 1.0000 Uiso
C C1 0.284555(14) 0.06696(4) -0.013702(12) 0.0380 1.0000 Uiso
C C2 0.212994(14) 0.02040(4) -0.072008(14) 0.0380 1.0000 Uiso
C C3 0.163(3) 0.219(7) -0.086(3) 0.0380 1.0000 Uiso
H H3 0.1474 0.2756 -0.0546 0.0456 1.0000 Uiso
C C4 0.141(3) 0.320(9) -0.142(3) 0.0380 1.0000 Uiso
H H4 0.1115 0.4458 -0.1471 0.0456 1.0000 Uiso
C C5 0.16098(6) 0.23516(16) -0.194690(11) 0.0380 1.0000 Uiso
C C6 0.216(3) 0.058(9) -0.182(3) 0.0380 1.0000 Uiso
H H6 0.2337 0.0119 -0.2133 0.0456 1.0000 Uiso
C C7 0.239983(11) -0.04276(3) -0.125800(5) 0.0380 1.0000 Uiso
C C8 0.294(2) -0.231(7) -0.114(2) 0.0380 1.0000 Uiso
H H8A 0.3110 -0.2495 -0.1496 0.0456 1.0000 Uiso
H H8B 0.2679 -0.3649 -0.1095 0.0456 1.0000 Uiso
C C9 0.361(2) -0.195(8) -0.055(2) 0.0380 1.0000 Uiso
H H9A 0.3929 -0.0812 -0.0627 0.0456 1.0000 Uiso
H H9B 0.3907 -0.3287 -0.0449 0.0456 1.0000 Uiso
C C10 0.339(3) -0.129(8) 0.003(3) 0.0380 1.0000 Uiso
H H10 0.3147 -0.2535 0.0150 0.0456 1.0000 Uiso
C C11 0.409(3) -0.066(8) 0.057(3) 0.0380 1.0000 Uiso
H H11 0.4306 0.0618 0.0429 0.0456 1.0000 Uiso
C C12 0.473(3) -0.234(7) 0.080(3) 0.0380 1.0000 Uiso
H H12A 0.5047 -0.2313 0.0545 0.0456 1.0000 Uiso
H H12B 0.4525 -0.3814 0.0793 0.0456 1.0000 Uiso
C C13 0.516(3) -0.162(8) 0.149(3) 0.0380 1.0000 Uiso
H H13 0.5101 -0.2776 0.1767 0.0456 1.0000 Uiso
C C14 0.474991(4) 0.045959(10) 0.160089(3) 0.0380 1.0000 Uiso
C C15 0.392511(4) 0.007152(11) 0.116205(3) 0.0380 1.0000 Uiso
C C16 0.341(3) 0.209(7) 0.099(3) 0.0380 1.0000 Uiso
H H16A 0.3690 0.3292 0.0889 0.0456 1.0000 Uiso
H H16B 0.3282 0.2527 0.1355 0.0456 1.0000 Uiso
C C17 0.269(3) 0.168(8) 0.044(3) 0.0380 1.0000 Uiso
H H17 0.2442 0.3094 0.0307 0.0456 1.0000 Uiso
C C18 0.164(3) -0.172(7) -0.062(2) 0.0380 1.0000 Uiso
H H18A 0.1940 -0.2680 -0.0300 0.0456 1.0000 Uiso
H H18B 0.1436 -0.2529 -0.1004 0.0456 1.0000 Uiso
H H18C 0.1234 -0.1148 -0.0498 0.0456 1.0000 Uiso
C C19 0.600(2) -0.131(7) 0.162(2) 0.0380 1.0000 Uiso
H H19A 0.6271 -0.1771 0.2037 0.0456 1.0000 Uiso
H H19B 0.6103 0.0216 0.1572 0.0456 1.0000 Uiso
H H19C 0.6159 -0.2161 0.1327 0.0456 1.0000 Uiso
C C20 0.356(3) -0.175(6) 0.144(2) 0.0380 1.0000 Uiso
H H20A 0.3168 -0.1352 0.1531 0.0456 1.0000 Uiso
H H20B 0.3859 -0.2301 0.1797 0.0456 1.0000 Uiso
H H20C 0.3416 -0.2900 0.1206 0.0456 1.0000 Uiso
C C21 0.479635(19) 0.072700(11) 0.228160(5) 0.0380 1.0000 Uiso
C C22 0.479(2) 0.303(7) 0.253(3) 0.0380 1.0000 Uiso
H H22A 0.5256 0.3774 0.2554 0.0456 1.0000 Uiso
H H22B 0.4378 0.3855 0.2250 0.0456 1.0000 Uiso
F F1B 0.174341(15) 0.72233(3) 0.525202(14) 0.0380 1.0000 Uiso
O O1B 0.3569(4) 0.8397(11) 0.73940(11) 0.0380 1.0000 Uiso
O O2B 0.2802(18) 0.458(6) 0.4398(19) 0.0380 1.0000 Uiso
H H2P 0.2714 0.3355 0.4504 0.0456 1.0000 Uiso
O O3B 0.0010(19) 0.695(5) 0.3478(19) 0.0380 1.0000 Uiso
H H3P -0.0306 0.7443 0.3164 0.0456 1.0000 Uiso
O O4B 0.0039(8) 0.3308(9) 0.2314(2) 0.0380 1.0000 Uiso
O O5B 0.030(2) 0.686(5) 0.1756(18) 0.0380 1.0000 Uiso
H H5P 0.0064 0.5679 0.1674 0.0456 1.0000 Uiso
C C1B 0.210988(19) 0.53640(6) 0.510398(13) 0.0380 1.0000 Uiso
C C2B 0.280228(15) 0.49861(4) 0.571222(15) 0.0380 1.0000 Uiso
C C3B 0.332(3) 0.692(7) 0.582(3) 0.0380 1.0000 Uiso
H H3B 0.3502 0.7329 0.5501 0.0456 1.0000 Uiso
C C4B 0.354(3) 0.810(8) 0.635(2) 0.0380 1.0000 Uiso
H H4B 0.3846 0.9307 0.6380 0.0456 1.0000 Uiso
C C5B 0.32914(7) 0.75185(19) 0.68793(2) 0.0380 1.0000 Uiso
C C6B 0.273(3) 0.579(8) 0.678(3) 0.0380 1.0000 Uiso
H H6B 0.2531 0.5487 0.7095 0.0456 1.0000 Uiso
C C7B 0.24993(4) 0.46182(10) 0.62470(2) 0.0380 1.0000 Uiso
C C8B 0.194(2) 0.280(7) 0.616(2) 0.0380 1.0000 Uiso
H H8C 0.1747 0.2795 0.6507 0.0456 1.0000 Uiso
H H8D 0.2185 0.1409 0.6156 0.0456 1.0000 Uiso
C C9B 0.128(2) 0.307(8) 0.554(2) 0.0380 1.0000 Uiso
H H9C 0.0976 0.4295 0.5585 0.0456 1.0000 Uiso
H H9D 0.0977 0.1760 0.5471 0.0456 1.0000 Uiso
C C10B 0.154(3) 0.347(8) 0.497(3) 0.0380 1.0000 Uiso
H H10B 0.1779 0.2130 0.4890 0.0456 1.0000 Uiso
C C11B 0.087(3) 0.402(8) 0.440(3) 0.0380 1.0000 Uiso
H H11B 0.0657 0.5384 0.4500 0.0456 1.0000 Uiso
C C12B 0.021(3) 0.238(7) 0.419(3) 0.0380 1.0000 Uiso
H H12C -0.0122 0.2570 0.4432 0.0456 1.0000 Uiso
H H12D 0.0399 0.0881 0.4243 0.0456 1.0000 Uiso
C C13B -0.019(3) 0.292(8) 0.349(3) 0.0380 1.0000 Uiso
H H13B -0.0130 0.1651 0.3242 0.0456 1.0000 Uiso
C C14B 0.025605(4) 0.486389(10) 0.333688(3) 0.0380 1.0000 Uiso
C C15B 0.106705(4) 0.448398(11) 0.380600(3) 0.0380 1.0000 Uiso
C C16B 0.160(3) 0.646(6) 0.394(3) 0.0380 1.0000 Uiso
H H16C 0.1330 0.7745 0.4004 0.0456 1.0000 Uiso
H H16D 0.1754 0.6725 0.3579 0.0456 1.0000 Uiso
C C17B 0.230(3) 0.612(9) 0.452(3) 0.0380 1.0000 Uiso
H H17B 0.2564 0.7527 0.4622 0.0456 1.0000 Uiso
C C18B 0.328(3) 0.294(6) 0.568(2) 0.0380 1.0000 Uiso
H H18D 0.2940 0.1860 0.5495 0.0456 1.0000 Uiso
H H18E 0.3559 0.2623 0.6085 0.0456 1.0000 Uiso
H H18F 0.3565 0.3355 0.5440 0.0456 1.0000 Uiso
C C19B -0.103(2) 0.335(8) 0.332(2) 0.0380 1.0000 Uiso
H H19D -0.1121 0.4090 0.3663 0.0456 1.0000 Uiso
H H19E -0.1295 0.1978 0.3245 0.0456 1.0000 Uiso
H H19F -0.1199 0.4243 0.2952 0.0456 1.0000 Uiso
C C20B 0.142(3) 0.249(6) 0.359(2) 0.0380 1.0000 Uiso
H H20D 0.1112 0.1765 0.3272 0.0456 1.0000 Uiso
H H20E 0.1599 0.1489 0.3869 0.0456 1.0000 Uiso
H H20F 0.1795 0.2806 0.3457 0.0456 1.0000 Uiso
C C21B 0.024158(17) 0.48762(2) 0.266114(5) 0.0380 1.0000 Uiso
C C22B 0.051(3) 0.692(6) 0.242(3) 0.0380 1.0000 Uiso
H H22C 0.0298 0.8211 0.2547 0.0456 1.0000 Uiso
H H22D 0.1053 0.7019 0.2596 0.0456 1.0000 Uiso
O O6 0.502(2) 0.551(7) 0.4528(19) 0.0380 1.0000 Uiso
H H6O 0.5158 0.4712 0.4256 0.0456 1.0000 Uiso
O O7 0.284(2) 0.701(6) 0.2779(19) 0.0380 1.0000 Uiso
H H7O 0.2678 0.8039 0.2529 0.0456 1.0000 Uiso
C C23 0.44819(12) 0.6924(2) 0.42085(8) 0.0380 1.0000 Uiso
C C24 0.392(3) 0.635(8) 0.363(3) 0.0380 1.0000 Uiso
H H24 0.3950 0.4969 0.3455 0.0456 1.0000 Uiso
C C25 0.33391(19) 0.7735(4) 0.33027(15) 0.0380 1.0000 Uiso
C C26 0.332(3) 0.985(9) 0.355(3) 0.0380 1.0000 Uiso
H H26 0.2941 1.0835 0.3347 0.0456 1.0000 Uiso
C C27 0.387(3) 1.038(8) 0.411(3) 0.0380 1.0000 Uiso
H H27 0.3870 1.1775 0.4280 0.0456 1.0000 Uiso
C C28 0.444(3) 0.897(9) 0.444(3) 0.0380 1.0000 Uiso
H H28 0.4783 0.9398 0.4820 0.0456 1.0000 Uiso
O O6B 0.0240(17) -0.014(6) 0.0982(18) 0.0380 1.0000 Uiso
H H6P 0.0259 -0.1172 0.1248 0.0456 1.0000 Uiso
O O7B 0.242(2) 0.339(8) 0.2349(19) 0.0380 1.0000 Uiso
H H7P 0.2561 0.4623 0.2495 0.0456 1.0000 Uiso
C C23B 0.07264(10) 0.1547(2) 0.11018(6) 0.0380 1.0000 Uiso
C C24B 0.133(3) 0.174(7) 0.168(3) 0.0380 1.0000 Uiso
H H24B 0.1389 0.0655 0.1986 0.0456 1.0000 Uiso
C C25B 0.18522(17) 0.3443(4) 0.18128(11) 0.0380 1.0000 Uiso
C C26B 0.175(3) 0.512(8) 0.136(3) 0.0380 1.0000 Uiso
H H26B 0.2081 0.6292 0.1432 0.0456 1.0000 Uiso
C C27B 0.114(3) 0.494(9) 0.081(3) 0.0380 1.0000 Uiso
H H27B 0.1061 0.6041 0.0512 0.0456 1.0000 Uiso
C C28B 0.064(3) 0.320(10) 0.068(3) 0.0380 1.0000 Uiso
H H28B 0.0253 0.3151 0.0297 0.0456 1.0000 Uiso

loop_
_atom_type_symbol
_atom_type_description
_atom_type_scat_source
H Hydrogen 'International Tables Vol C Tables 4.2.6.8 and 6.1.1.4'
C Carbon 'International Tables Vol C Tables 4.2.6.8 and 6.1.1.4'
O Oxygen 'International Tables Vol C Tables 4.2.6.8 and 6.1.1.4'
F Fluorine 'International Tables Vol C Tables 4.2.6.8 and 6.1.1.4'

loop_
_geom_angle_atom_site_label_1
_geom_angle_atom_site_label_2
_geom_angle_atom_site_label_3
_geom_angle
_geom_angle_site_symmetry_1
_geom_angle_site_symmetry_3
F1 C1 C2 103.91(2) . .
F1 C1 C10 106(2) . .
F1 C1 C17 103(2) . .
O1 C5 C4 121(2) . .
O1 C5 C6 122(2) . .
H2O O2 C17 109.47 . .
O2 C17 C1 109(4) . .
O2 C17 C16 111(4) . .
O2 C17 H17 107.77 . .
H3O O3 C14 109.35 . .
O3 C14 C13 113(2) . .
O3 C14 C15 107.4(14) . .
O3 C14 C21 108.7(14) . .
O4 C21 C14 122.9(6) . .
O4 C21 C22 119.0(19) . .
H5O O5 C22 120.70 . .
O5 C22 C21 110(3) . .
O5 C22 H22A 109.54 . .
O5 C22 H22B 109.53 . .
C2 C1 C10 113(2) . .
C2 C1 C17 115(2) . .
C1 C2 C3 110(2) . .
C1 C2 C7 107.20(2) . .
C1 C2 C18 113.8(18) . .
C10 C1 C17 114(3) . .
C1 C10 C9 111(4) . .
C1 C10 H10 108.96 . .
C1 C10 C11 109(4) . .
C1 C17 C16 113(4) . .
C1 C17 H17 107.93 . .
C3 C2 C7 113(2) . .
C3 C2 C18 106(3) . .
C2 C3 H3 118.23 . .
C2 C3 C4 124(4) . .
C7 C2 C18 107.3(18) . .
C2 C7 C6 123(2) . .
C2 C7 C8 116.0(18) . .
C2 C18 H18A 109.49 . .
C2 C18 H18B 109.57 . .
C2 C18 H18C 109.52 . .
H3 C3 C4 118.00 . .
C3 C4 H4 119.45 . .
C3 C4 C5 121(4) . .
H4 C4 C5 119.42 . .
C4 C5 C6 117(3) . .
C5 C6 H6 118.92 . .
C5 C6 C7 122(4) . .
H6 C6 C7 119.07 . .
C6 C7 C8 121(3) . .
C7 C8 H8A 109.43 . .
C7 C8 H8B 109.35 . .
C7 C8 C9 111(3) . .
H8A C8 H8B 108.06 . .
H8A C8 C9 109.21 . .
H8B C8 C9 109.36 . .
C8 C9 H9A 108.96 . .
C8 C9 H9B 108.98 . .
C8 C9 C10 113(4) . .
H9A C9 H9B 107.75 . .
H9A C9 C10 108.91 . .
H9B C9 C10 108.90 . .
C9 C10 H10 108.93 . .
C9 C10 C11 110(4) . .
H10 C10 C11 109.09 . .
C10 C11 H11 106.29 . .
C10 C11 C12 119(5) . .
C10 C11 C15 114(4) . .
H11 C11 C12 106.26 . .
H11 C11 C15 106.09 . .
C12 C11 C15 105(4) . .
C11 C12 H12A 110.75 . .
C11 C12 H12B 110.86 . .
C11 C12 C13 105(4) . .
C11 C15 C14 99(2) . .
C11 C15 C16 108(3) . .
C11 C15 C20 113(3) . .
H12A C12 H12B 108.82 . .
H12A C12 C13 110.89 . .
H12B C12 C13 110.95 . .
C12 C13 H13 107.64 . .
C12 C13 C14 105(4) . .
C12 C13 C19 114(4) . .
H13 C13 C14 107.68 . .
H13 C13 C19 107.58 . .
C14 C13 C19 114(4) . .
C13 C14 C15 102.7(19) . .
C13 C14 C21 113.0(19) . .
C13 C19 H19A 109.65 . .
C13 C19 H19B 109.51 . .
C13 C19 H19C 109.48 . .
C15 C14 C21 111.794(10) . .
C14 C15 C16 116.7(19) . .
C14 C15 C20 109.2(17) . .
C14 C21 C22 118.1(18) . .
C16 C15 C20 111(3) . .
C15 C16 H16A 108.94 . .
C15 C16 H16B 109.05 . .
C15 C16 C17 113(4) . .
C15 C20 H20A 114.74 . .
C15 C20 H20B 114.69 . .
C15 C20 H20C 114.79 . .
H16A C16 H16B 107.81 . .
H16A C16 C17 109.01 . .
H16B C16 C17 109.13 . .
C16 C17 H17 107.81 . .
H18A C18 H18B 109.38 . .
H18A C18 H18C 109.50 . .
H18B C18 H18C 109.35 . .
H19A C19 H19B 109.42 . .
H19A C19 H19C 109.40 . .
H19B C19 H19C 109.37 . .
H20A C20 H20B 103.65 . .
H20A C20 H20C 103.83 . .
H20B C20 H20C 103.69 . .
C21 C22 H22A 109.62 . .
C21 C22 H22B 109.57 . .
H22A C22 H22B 108.20 . .
F1B C1B C2B 103.86(3) . .
F1B C1B C10B 106(2) . .
F1B C1B C17B 103(2) . .
O1B C5B C4B 121(2) . .
O1B C5B C6B 122(2) . .
H2P O2B C17B 109.38 . .
O2B C17B C1B 109(4) . .
O2B C17B C16B 111(4) . .
O2B C17B H17B 107.76 . .
H3P O3B C14B 109.47 . .
O3B C14B C13B 113(2) . .
O3B C14B C15B 107.4(15) . .
O3B C14B C21B 108.8(15) . .
O4B C21B C14B 122.9(5) . .
O4B C21B C22B 119(2) . .
H5P O5B C22B 101.67 . .
O5B C22B C21B 110(4) . .
O5B C22B H22C 109.56 . .
O5B C22B H22D 109.60 . .
C2B C1B C10B 113(2) . .
C2B C1B C17B 115(2) . .
C1B C2B C3B 110(2) . .
C1B C2B C7B 107.23(3) . .
C1B C2B C18B 113.7(17) . .
C10B C1B C17B 114(3) . .
C1B C10B C9B 111(4) . .
C1B C10B H10B 108.92 . .
C1B C10B C11B 109(4) . .
C1B C17B C16B 113(4) . .
C1B C17B H17B 107.86 . .
C3B C2B C7B 113(2) . .
C3B C2B C18B 106(3) . .
C2B C3B H3B 118.19 . .
C2B C3B C4B 124(4) . .
C7B C2B C18B 107.3(17) . .
C2B C7B C6B 123(2) . .
C2B C7B C8B 116.0(18) . .
C2B C18B H18D 105.46 . .
C2B C18B H18E 105.55 . .
C2B C18B H18F 105.57 . .
H3B C3B C4B 117.90 . .
C3B C4B H4B 119.52 . .
C3B C4B C5B 121(4) . .
H4B C4B C5B 119.35 . .
C4B C5B C6B 117(3) . .
C5B C6B H6B 118.90 . .
C5B C6B C7B 122(4) . .
H6B C6B C7B 119.09 . .
C6B C7B C8B 121(3) . .
C7B C8B H8C 109.45 . .
C7B C8B H8D 109.40 . .
C7B C8B C9B 111(3) . .
H8C C8B H8D 108.01 . .
H8C C8B C9B 109.24 . .
H8D C8B C9B 109.30 . .
C8B C9B H9C 108.82 . .
C8B C9B H9D 108.88 . .
C8B C9B C10B 113(4) . .
H9C C9B H9D 107.86 . .
H9C C9B C10B 109.00 . .
H9D C9B C10B 108.95 . .
C9B C10B H10B 108.94 . .
C9B C10B C11B 110(4) . .
H10B C10B C11B 109.12 . .
C10B C11B H11B 106.31 . .
C10B C11B C12B 118(5) . .
C10B C11B C15B 114(4) . .
H11B C11B C12B 106.26 . .
H11B C11B C15B 106.09 . .
C12B C11B C15B 105(4) . .
C11B C12B H12C 110.85 . .
C11B C12B H12D 110.79 . .
C11B C12B C13B 104(4) . .
C11B C15B C14B 99(2) . .
C11B C15B C16B 108(3) . .
C11B C15B C20B 113(3) . .
H12C C12B H12D 108.93 . .
H12C C12B C13B 110.87 . .
H12D C12B C13B 110.88 . .
C12B C13B H13B 107.58 . .
C12B C13B C14B 105(4) . .
C12B C13B C19B 114(4) . .
H13B C13B C14B 107.74 . .
H13B C13B C19B 107.63 . .
C14B C13B C19B 114(4) . .
C13B C14B C15B 102.6(19) . .
C13B C14B C21B 113.1(19) . .
C13B C19B H19D 109.40 . .
C13B C19B H19E 109.53 . .
C13B C19B H19F 109.49 . .
C15B C14B C21B 111.798(9) . .
C14B C15B C16B 116.6(19) . .
C14B C15B C20B 109.1(17) . .
C14B C21B C22B 118.1(19) . .
C16B C15B C20B 111(3) . .
C15B C16B H16C 109.02 . .
C15B C16B H16D 109.08 . .
C15B C16B C17B 113(4) . .
C15B C20B H20D 114.67 . .
C15B C20B H20E 114.87 . .
C15B C20B H20F 114.75 . .
H16C C16B H16D 107.90 . .
H16C C16B C17B 109.00 . .
H16D C16B C17B 108.98 . .
C16B C17B H17B 107.83 . .
H18D C18B H18E 112.87 . .
H18D C18B H18F 113.26 . .
H18E C18B H18F 113.21 . .
H19D C19B H19E 109.37 . .
H19D C19B H19F 109.51 . .
H19E C19B H19F 109.52 . .
H20D C20B H20E 103.58 . .
H20D C20B H20F 103.64 . .
H20E C20B H20F 103.88 . .
C21B C22B H22C 109.60 . .
C21B C22B H22D 109.49 . .
H22C C22B H22D 108.11 . .
H6O O6 C23 108.67 . .
O6 C23 C24 122(3) . .
O6 C23 C28 121(3) . .
H7O O7 C25 110.25 . .
O7 C25 C24 118(3) . .
O7 C25 C26 124(3) . .
C24 C23 C28 117(3) . .
C23 C24 H24 118.54 . .
C23 C24 C25 123(4) . .
C23 C28 C27 120(5) . .
C23 C28 H28 120.05 . .
H24 C24 C25 118.23 . .
C24 C25 C26 118(3) . .
C25 C26 H26 120.58 . .
C25 C26 C27 118(5) . .
H26 C26 C27 121.60 . .
C26 C27 H27 118.50 . .
C26 C27 C28 124(5) . .
H27 C27 C28 117.49 . .
C27 C28 H28 120.27 . .
H6P O6B C23B 123.21 . .
O6B C23B C24B 122(3) . .
O6B C23B C28B 121(3) . .
H7P O7B C25B 113.71 . .
O7B C25B C24B 118(3) . .
O7B C25B C26B 124(3) . .
C24B C23B C28B 117(3) . .
C23B C24B H24B 118.62 . .
C23B C24B C25B 123(4) . .
C23B C28B C27B 120(5) . .
C23B C28B H28B 119.99 . .
H24B C24B C25B 118.14 . .
C24B C25B C26B 118(3) . .
C25B C26B H26B 120.56 . .
C25B C26B C27B 118(4) . .
H26B C26B C27B 121.61 . .
C26B C27B H27B 118.52 . .
C26B C27B C28B 124(5) . .
H27B C27B C28B 117.55 . .
C27B C28B H28B 120.20 . .

loop_
_geom_bond_atom_site_label_1
_geom_bond_atom_site_label_2
_geom_bond_distance
_geom_bond_site_symmetry_2
F1 C1 1.4260(3) .
O1 C5 1.233(2) .
O2 H2O 0.821038 .
O2 C17 1.42(7) .
O3 H3O 0.820825 .
O3 C14 1.43(3) .
O4 C21 1.218(5) .
O5 H5O 0.864733 .
O5 C22 1.42(7) .
C1 C2 1.5733(3) .
C1 C10 1.54(5) .
C1 C17 1.55(6) .
C2 C3 1.50(5) .
C2 C7 1.5170(4) .
C2 C18 1.56(5) .
C3 H3 0.929688 .
C3 C4 1.34(8) .
C4 H4 0.930713 .
C4 C5 1.47(6) .
C5 C6 1.46(5) .
C6 H6 0.932166 .
C6 C7 1.34(6) .
C7 C8 1.50(4) .
C8 H8A 0.971803 .
C8 H8B 0.970665 .
C8 C9 1.54(6) .
C9 H9A 0.970947 .
C9 H9B 0.970022 .
C9 C10 1.54(8) .
C10 H10 0.981096 .
C10 C11 1.53(7) .
C11 H11 0.980880 .
C11 C12 1.54(7) .
C11 C15 1.54(6) .
C12 H12A 0.970930 .
C12 H12B 0.970821 .
C12 C13 1.56(7) .
C13 H13 0.981298 .
C13 C14 1.56(5) .
C13 C19 1.52(7) .
C14 C15 1.56593(12) .
C14 C21 1.5230(2) .
C15 C16 1.53(4) .
C15 C20 1.55(5) .
C16 H16A 0.971520 .
C16 H16B 0.970234 .
C16 C17 1.55(6) .
C17 H17 0.980505 .
C18 H18A 0.960030 .
C18 H18B 0.959828 .
C18 H18C 0.961265 .
C19 H19A 0.959923 .
C19 H19B 0.961552 .
C19 H19C 0.961904 .
C20 H20A 0.871500 .
C20 H20B 0.875226 .
C20 H20C 0.871196 .
C21 C22 1.52(4) .
C22 H22A 0.971427 .
C22 H22B 0.971500 .
F1B C1B 1.4260(4) .
O1B C5B 1.232(4) .
O2B H2P 0.821270 .
O2B C17B 1.42(7) .
O3B H3P 0.820799 .
O3B C14B 1.43(3) .
O4B C21B 1.218(5) .
O5B H5P 0.835074 .
O5B C22B 1.42(7) .
C1B C2B 1.5727(4) .
C1B C10B 1.54(5) .
C1B C17B 1.55(7) .
C2B C3B 1.50(5) .
C2B C7B 1.5170(7) .
C2B C18B 1.56(4) .
C3B H3B 0.930376 .
C3B C4B 1.34(7) .
C4B H4B 0.929875 .
C4B C5B 1.47(6) .
C5B C6B 1.46(5) .
C6B H6B 0.931274 .
C6B C7B 1.34(6) .
C7B C8B 1.50(4) .
C8B H8C 0.971146 .
C8B H8D 0.969943 .
C8B C9B 1.54(6) .
C9B H9C 0.971447 .
C9B H9D 0.969788 .
C9B C10B 1.54(8) .
C10B H10B 0.980348 .
C10B C11B 1.53(7) .
C11B H11B 0.980738 .
C11B C12B 1.54(7) .
C11B C15B 1.54(7) .
C12B H12C 0.969462 .
C12B H12D 0.971117 .
C12B C13B 1.56(7) .
C13B H13B 0.980462 .
C13B C14B 1.56(5) .
C13B C19B 1.53(7) .
C14B C15B 1.56776(12) .
C14B C21B 1.5208(2) .
C15B C16B 1.53(4) .
C15B C20B 1.55(5) .
C16B H16C 0.971723 .
C16B H16D 0.969723 .
C16B C17B 1.55(7) .
C17B H17B 0.981048 .
C18B H18D 0.917247 .
C18B H18E 0.918297 .
C18B H18F 0.914840 .
C19B H19D 0.961292 .
C19B H19E 0.961158 .
C19B H19F 0.960820 .
C20B H20D 0.876194 .
C20B H20E 0.869548 .
C20B H20F 0.872431 .
C21B C22B 1.52(5) .
C22B H22C 0.971650 .
C22B H22D 0.971166 .
O6 H6O 0.887382 .
O6 C23 1.35(4) .
O7 H7O 0.833683 .
O7 C25 1.33(3) .
C23 C24 1.44(5) .
C23 C28 1.37(6) .
C24 H24 0.933096 .
C24 C25 1.39(5) .
C25 C26 1.41(6) .
C26 H26 0.933461 .
C26 C27 1.40(7) .
C27 H27 0.931030 .
C27 C28 1.38(7) .
C28 H28 0.925232 .
O6B H6P 0.862286 .
O6B C23B 1.35(4) .
O7B H7P 0.829908 .
O7B C25B 1.33(3) .
C23B C24B 1.44(5) .
C23B C28B 1.37(6) .
C24B H24B 0.933842 .
C24B C25B 1.39(5) .
C25B C26B 1.41(6) .
C26B H26B 0.932764 .
C26B C27B 1.40(6) .
C27B H27B 0.931176 .
C27B C28B 1.38(8) .
C28B H28B 0.927360 .

loop_
_geom_torsion_atom_site_label_1
_geom_torsion_atom_site_label_2
_geom_torsion_atom_site_label_3
_geom_torsion_atom_site_label_4
_geom_torsion
_geom_torsion_site_symmetry_1
_geom_torsion_site_symmetry_2
_geom_torsion_site_symmetry_3
_geom_torsion_site_symmetry_4
H2O O2 C17 C1 36.21 . . . .
H2O O2 C17 C16 -88.83 . . . .
H2O O2 C17 H17 153.28 . . . .
H3O O3 C14 C13 17.22 . . . .
H3O O3 C14 C15 -95.30 . . . .
H3O O3 C14 C21 143.58 . . . .
H5O O5 C22 C21 20.34 . . . .
H5O O5 C22 H22A -100.43 . . . .
H5O O5 C22 H22B 141.04 . . . .
F1 C1 C2 C3 -63.7(19) . . . .
F1 C1 C2 C7 58.85(2) . . . .
F1 C1 C2 C18 177.4(17) . . . .
C10 C1 C2 C3 -178(3) . . . .
C10 C1 C2 C7 -56(2) . . . .
C10 C1 C2 C18 63(3) . . . .
C17 C1 C2 C3 49(3) . . . .
C17 C1 C2 C7 171(2) . . . .
C17 C1 C2 C18 -70(3) . . . .
F1 C1 C10 C9 -58(3) . . . .
F1 C1 C10 H10 -177.32 . . . .
F1 C1 C10 C11 64(3) . . . .
C2 C1 C10 C9 55(3) . . . .
C2 C1 C10 C11 177(3) . . . .
C17 C1 C10 C9 -171(3) . . . .
C17 C1 C10 C11 -50(4) . . . .
F1 C1 C17 O2 168(3) . . . .
F1 C1 C17 C16 -67(3) . . . .
C2 C1 C17 O2 56(4) . . . .
C2 C1 C17 C16 180(3) . . . .
C10 C1 C17 O2 -77(4) . . . .
C10 C1 C17 C16 48(4) . . . .
C1 C2 C3 C4 124(4) . . . .
C7 C2 C3 C4 5(5) . . . .
C18 C2 C3 C4 -113(5) . . . .
C1 C2 C7 C6 -127(3) . . . .
C1 C2 C7 C8 55.7(18) . . . .
C3 C2 C7 C6 -6(3) . . . .
C3 C2 C7 C8 176(3) . . . .
C18 C2 C7 C6 111(3) . . . .
C18 C2 C7 C8 -67(3) . . . .
C2 C3 C4 C5 3(7) . . . .
C3 C4 C5 O1 168(4) . . . .
C3 C4 C5 C6 -9(6) . . . .
O1 C5 C6 C7 -169(3) . . . .
C4 C5 C6 C7 8(5) . . . .
C5 C6 C7 C2 0(5) . . . .
C5 C6 C7 C8 177(3) . . . .
C2 C7 C8 C9 -54(3) . . . .
C6 C7 C8 C9 129(4) . . . .
C7 C8 C9 C10 50(4) . . . .
C8 C9 C10 C1 -52(5) . . . .
C8 C9 C10 C11 -172(4) . . . .
C1 C10 C11 C12 -178(3) . . . .
C1 C10 C11 C15 57(4) . . . .
C9 C10 C11 C12 -57(5) . . . .
C9 C10 C11 C15 179(3) . . . .
C10 C11 C12 C13 -158(4) . . . .
C15 C11 C12 C13 -29(4) . . . .
C10 C11 C15 C14 178(3) . . . .
C10 C11 C15 C16 -60(4) . . . .
C10 C11 C15 C20 62(4) . . . .
C12 C11 C15 C14 47(3) . . . .
C12 C11 C15 C16 168(3) . . . .
C12 C11 C15 C20 -69(4) . . . .
C11 C12 C13 C14 0(4) . . . .
C11 C12 C13 C19 -126(4) . . . .
C12 C13 C14 O3 -86(3) . . . .
C12 C13 C14 C15 29(3) . . . .
C12 C13 C14 C21 150(3) . . . .
C19 C13 C14 O3 40(4) . . . .
C19 C13 C14 C15 155(3) . . . .
C19 C13 C14 C21 -84(3) . . . .
O3 C14 C15 C11 73(2) . . . .
O3 C14 C15 C16 -42(2) . . . .
O3 C14 C15 C20 -168(2) . . . .
C13 C14 C15 C11 -46(3) . . . .
C13 C14 C15 C16 -161(3) . . . .
C13 C14 C15 C20 72(3) . . . .
C21 C14 C15 C11 -167.4(18) . . . .
C21 C14 C15 C16 77.6(18) . . . .
C21 C14 C15 C20 -49.0(16) . . . .
O3 C14 C21 O4 -156.0(17) . . . .
O3 C14 C21 C22 23(2) . . . .
C13 C14 C21 O4 -30(2) . . . .
C13 C14 C21 C22 149(3) . . . .
C15 C14 C21 O4 85.7(7) . . . .
C15 C14 C21 C22 -95.4(18) . . . .
C11 C15 C16 C17 55(4) . . . .
C14 C15 C16 C17 165(3) . . . .
C20 C15 C16 C17 -69(4) . . . .
C15 C16 C17 O2 72(4) . . . .
C15 C16 C17 C1 -51(4) . . . .
O4 C21 C22 O5 -10(4) . . . .
C14 C21 C22 O5 171(2) . . . .
F1B C1B C2B C3B -63.8(18) . . . .
F1B C1B C2B C7B 58.75(3) . . . .
F1B C1B C2B C18B 177.2(16) . . . .
C10B C1B C2B C3B -178(3) . . . .
C10B C1B C2B C7B -56(2) . . . .
C10B C1B C2B C18B 63(3) . . . .
C17B C1B C2B C3B 49(3) . . . .
C17B C1B C2B C7B 171(3) . . . .
C17B C1B C2B C18B -70(3) . . . .
F1B C1B C10B C9B -58(3) . . . .
F1B C1B C10B C11B 64(3) . . . .
C2B C1B C10B C9B 55(3) . . . .
C2B C1B C10B C11B 177(3) . . . .
C17B C1B C10B C9B -171(3) . . . .
C17B C1B C10B C11B -50(4) . . . .
F1B C1B C17B O2B 168(3) . . . .
F1B C1B C17B C16B -67(3) . . . .
C2B C1B C17B O2B 56(4) . . . .
C2B C1B C17B C16B 180(3) . . . .
C10B C1B C17B O2B -77(4) . . . .
C10B C1B C17B C16B 47(4) . . . .
C1B C2B C3B H3B -56.03 . . . .
C1B C2B C3B C4B 124(4) . . . .
C7B C2B C3B C4B 5(5) . . . .
C18B C2B C3B C4B -113(4) . . . .
C1B C2B C7B C6B -127(2) . . . .
C1B C2B C7B C8B 55.6(18) . . . .
C3B C2B C7B C6B -6(3) . . . .
C3B C2B C7B C8B 176(3) . . . .
C18B C2B C7B C6B 111(3) . . . .
C18B C2B C7B C8B -67(3) . . . .
C2B C3B C4B C5B 2(6) . . . .
C3B C4B C5B O1B 170(3) . . . .
C3B C4B C5B C6B -7(5) . . . .
O1B C5B C6B C7B -171(3) . . . .
C4B C5B C6B C7B 6(5) . . . .
C5B C6B C7B C2B 1(5) . . . .
C5B C6B C7B C8B 178(3) . . . .
C2B C7B C8B C9B -54(3) . . . .
C6B C7B C8B C9B 129(4) . . . .
C7B C8B C9B C10B 50(4) . . . .
C8B C9B C10B C1B -52(5) . . . .
C8B C9B C10B C11B -172(4) . . . .
C1B C10B C11B C12B -178(3) . . . .
C1B C10B C11B C15B 57(4) . . . .
C9B C10B C11B C12B -57(5) . . . .
C9B C10B C11B C15B 179(3) . . . .
C10B C11B C12B C13B -158(4) . . . .
C15B C11B C12B C13B -29(4) . . . .
C10B C11B C15B C14B 178(3) . . . .
C10B C11B C15B C16B -61(4) . . . .
C10B C11B C15B C20B 63(4) . . . .
C12B C11B C15B C14B 47(3) . . . .
C12B C11B C15B C16B 168(3) . . . .
C12B C11B C15B C20B -69(4) . . . .
C11B C12B C13B C14B 0(4) . . . .
C11B C12B C13B C19B -126(4) . . . .
C12B C13B C14B O3B -86(3) . . . .
C12B C13B C14B C15B 29(3) . . . .
C12B C13B C14B C21B 150(3) . . . .
C19B C13B C14B O3B 40(4) . . . .
C19B C13B C14B C15B 155(3) . . . .
C19B C13B C14B C21B -84(3) . . . .
O3B C14B C15B C11B 73(2) . . . .
O3B C14B C15B C16B -42(2) . . . .
O3B C14B C15B C20B -168(2) . . . .
C13B C14B C15B C11B -46(3) . . . .
C13B C14B C15B C16B -161(3) . . . .
C13B C14B C15B C20B 72(3) . . . .
C21B C14B C15B C11B -167.3(18) . . . .
C21B C14B C15B C16B 77.6(18) . . . .
C21B C14B C15B C20B -49.1(16) . . . .
O3B C14B C21B O4B -140.6(17) . . . .
O3B C14B C21B C22B 41(2) . . . .
C13B C14B C21B O4B -14(2) . . . .
C13B C14B C21B C22B 167(3) . . . .
C15B C14B C21B O4B 101.0(5) . . . .
C15B C14B C21B C22B -77.5(19) . . . .
C11B C15B C16B C17B 56(4) . . . .
C14B C15B C16B C17B 165(3) . . . .
C20B C15B C16B C17B -69(4) . . . .
C15B C16B C17B O2B 72(4) . . . .
C15B C16B C17B C1B -51(4) . . . .
O4B C21B C22B O5B 15(4) . . . .
C14B C21B C22B O5B -166(2) . . . .
O6 C23 C24 C25 177(3) . . . .
C28 C23 C24 C25 -2(5) . . . .
O6 C23 C28 C27 -179(4) . . . .
C24 C23 C28 C27 -1(6) . . . .
C23 C24 C25 O7 -178(3) . . . .
C23 C24 C25 C26 3(5) . . . .
O7 C25 C26 C27 179(4) . . . .
C24 C25 C26 C27 -2(6) . . . .
C25 C26 C27 C28 -1(7) . . . .
C26 C27 C28 C23 2(8) . . . .
O6B C23B C24B C25B 178(3) . . . .
C28B C23B C24B C25B -4(5) . . . .
O6B C23B C28B C27B 179(4) . . . .
C24B C23B C28B C27B 2(6) . . . .
C23B C24B C25B O7B -176(3) . . . .
C23B C24B C25B C26B 4(5) . . . .
O7B C25B C26B C27B 178(4) . . . .
C24B C25B C26B C27B -1(5) . . . .
C25B C26B C27B C28B -1(7) . . . .
C26B C27B C28B C23B 1(8) . . . .
